data_7222556
loop_
_publ_author_name
'Meier, S.F.'
'Schleid, T.'

_publ_section_title
;
 Oxotellurate(IV) der Lanthanide: II. Die isotype Reihe M2 Te5 O13 (M = Dy
 - Lu)
;
_journal_name_full
;
Zeitschrift fuer Naturforschung, Teil B. Anorganische Chemie, Organische 
Chemie (42,1987-)
;
_journal_page_first 720
_journal_page_last 726
_journal_volume 60
_journal_year 2005
_chemical_formula_sum 'Er2 O13 Te5'
_space_group_IT_number 2
_symmetry_space_group_name_Hall '-P 1'
_symmetry_space_group_name_H-M 'P -1'
_cell_angle_alpha 88.912
_cell_angle_beta 86.778
_cell_angle_gamma 74.991
_cell_formula_units_Z 2
_cell_length_a 6.9285
_cell_length_b 8.6173
_cell_length_c 10.5507
_cell_volume 607.471
_citation_journal_id_ASTM ZNBSEN
_cod_data_source_file Meier_ZNBSEN_2005_1361.cif
_cod_data_source_block Er2O13Te5
_cod_database_code 7222556

loop_
_symmetry_equiv_pos_as_xyz
x,y,z
-x,-y,-z

loop_
_atom_site_label
_atom_site_type_symbol
_atom_site_fract_x
_atom_site_fract_y
_atom_site_fract_z
_atom_site_occupancy
_atom_site_U_iso_or_equiv
O1 O-2 0.3315 0.2229 0.7788 1 0.0
O11 O-2 0.059 0.8222 0.0378 1 0.0
O9 O-2 0.4642 0.1919 0.5168 1 0.0
Te4 Te+4 0.84269 0.19449 0.36311 1 0.0
Te3 Te+4 0.27674 0.39199 0.48483 1 0.0
O12 O-2 0.6692 0.2569 0.2314 1 0.0
Te5 Te+4 0.7097 0.11998 0.02436 1 0.0
O2 O-2 0.5369 0.3273 0.0023 1 0.0
Er1 Er+3 0.44714 0.47327 0.82081 1 0.0
Te1 Te+4 0.43541 0.90419 0.30225 1 0.0
O10 O-2 0.1231 0.4932 0.8922 1 0.0
O6 O-2 0.0643 0.2652 0.2795 1 0.0
Er2 Er+3 0.00261 0.26223 0.76058 1 0.0
O7 O-2 0.3438 0.9848 0.1252 1 0.0
O4 O-2 0.311 0.7357 0.2886 1 0.0
O3 O-2 0.2379 0.4941 0.188 1 0.0
O5 O-2 0.6635 0.488 0.3826 1 0.0
O13 O-2 0.064 0.0187 0.6876 1 0.0
Te2 Te+4 0.12113 0.34778 0.11101 1 0.0
O8 O-2 0.0471 0.3479 0.5628 1 0.0
